data_7201475
loop_
_publ_author_name
'Gu, Zhi-Guo'
'Sevov, Slavi C.'

_publ_section_title
;
 Syntheses, structures, and magnetic properties of heterometallic
 coordination polymers with carboxyphosphonate linkers
;
_journal_issue 44
_journal_name_full 'Journal of Materials Chemistry'
_journal_page_first 8442
_journal_paper_doi 10.1039/b915459k
_journal_volume 19
_journal_year 2009
_chemical_formula_sum 'C24 H62 Cu4 La4 N4 O55 P4'
_chemical_formula_weight 2220.46
_chemical_name_systematic
;
?
;
_space_group_IT_number 14
_symmetry_cell_setting monoclinic
_symmetry_space_group_name_Hall '-P 2ybc'
_symmetry_space_group_name_H-M 'P 1 21/c 1'
_atom_sites_solution_hydrogens geom
_atom_sites_solution_primary direct
_atom_sites_solution_secondary difmap
_audit_creation_method SHELXL-97
_cell_angle_alpha 90.00
_cell_angle_beta 109.867(2)
_cell_angle_gamma 90.00
_cell_formula_units_Z 1
_cell_length_a 8.3028(3)
_cell_length_b 20.6398(8)
_cell_length_c 9.4630(4)
_cell_measurement_reflns_used 9912
_cell_measurement_temperature 100(2)
_cell_measurement_theta_max 28.28
_cell_measurement_theta_min 2.49
_cell_volume 1525.14(11)
_computing_cell_refinement SMART
_computing_data_collection 'SMART (Bruker, 2000)'
_computing_data_reduction 'SAINT (Bruker, 2000)'
_computing_molecular_graphics SHELXTL
_computing_publication_material SHELXTL
_computing_structure_refinement 'SHELXL-97 (Sheldrick, 1997)'
_computing_structure_solution 'SHELXS-97 (Sheldrick, 1990)'
_diffrn_ambient_temperature 100(2)
_diffrn_measured_fraction_theta_full 0.998
_diffrn_measured_fraction_theta_max 0.998
_diffrn_measurement_device_type 'Bruker Smart Apex CCD'
_diffrn_measurement_method 'phi and omega scans'
_diffrn_radiation_monochromator graphite
_diffrn_radiation_source 'fine-focus sealed tube'
_diffrn_radiation_type MoK\a
_diffrn_radiation_wavelength 0.71073
_diffrn_reflns_av_R_equivalents 0.0293
_diffrn_reflns_av_sigmaI/netI 0.0225
_diffrn_reflns_limit_h_max 11
_diffrn_reflns_limit_h_min -11
_diffrn_reflns_limit_k_max 27
_diffrn_reflns_limit_k_min -23
_diffrn_reflns_limit_l_max 12
_diffrn_reflns_limit_l_min -12
_diffrn_reflns_number 22739
_diffrn_reflns_theta_full 28.31
_diffrn_reflns_theta_max 28.31
_diffrn_reflns_theta_min 1.97
_exptl_absorpt_coefficient_mu 4.337
_exptl_absorpt_correction_T_max 0.5819
_exptl_absorpt_correction_T_min 0.5624
_exptl_absorpt_correction_type multi-scan
_exptl_absorpt_process_details 'SADABS; Bruker, 2000'
_exptl_crystal_colour blue
_exptl_crystal_density_diffrn 2.418
_exptl_crystal_density_method 'not measured'
_exptl_crystal_description block
_exptl_crystal_F_000 1078
_exptl_crystal_size_max 0.31
_exptl_crystal_size_mid 0.30
_exptl_crystal_size_min 0.28
_refine_diff_density_max 1.871
_refine_diff_density_min -1.148
_refine_diff_density_rms 0.143
_refine_ls_extinction_method none
_refine_ls_goodness_of_fit_ref 1.159
_refine_ls_hydrogen_treatment constr
_refine_ls_matrix_type full
_refine_ls_number_parameters 224
_refine_ls_number_reflns 3784
_refine_ls_number_restraints 0
_refine_ls_restrained_S_all 1.159
_refine_ls_R_factor_all 0.0313
_refine_ls_R_factor_gt 0.0290
_refine_ls_shift/su_max 0.005
_refine_ls_shift/su_mean 0.000
_refine_ls_structure_factor_coef Fsqd
_refine_ls_weighting_details 'calc w=1/[\s^2^(Fo^2^)+(0.0143P)^2^+8.8866P] where P=(Fo^2^+2Fc^2^)/3'
_refine_ls_weighting_scheme calc
_refine_ls_wR_factor_gt 0.0656
_refine_ls_wR_factor_ref 0.0664
_reflns_number_gt 3562
_reflns_number_total 3784
_reflns_threshold_expression >2sigma(I)
_cod_data_source_file b915459k.txt
_cod_data_source_block 4-CuLa
_cod_depositor_comments
;
The following automatic conversions were performed:
'_symmetry_cell_setting' value 'Monoclinic' changed to 'monoclinic'
according to '/home/saulius/struct/CIF-dictionaries/cif_core.dic'
dictionary named 'cif_core.dic' version 2.4.1 from 2010-06-29.

Automatic conversion script
Id: cif_fix_enum 1527 2010-12-29 10:47:43Z saulius 
;
_cod_original_cell_volume 1525.14(10)
_cod_original_sg_symbol_H-M P2(1)/c
_cod_database_code 7201475

loop_
_symmetry_equiv_pos_as_xyz
'x, y, z'
'-x, y+1/2, -z+1/2'
'-x, -y, -z'
'x, -y-1/2, z-1/2'

loop_
_atom_site_label
_atom_site_type_symbol
_atom_site_fract_x
_atom_site_fract_y
_atom_site_fract_z
_atom_site_U_iso_or_equiv
_atom_site_adp_type
_atom_site_occupancy
_atom_site_symmetry_multiplicity
_atom_site_calc_flag
_atom_site_refinement_flags
_atom_site_disorder_assembly
_atom_site_disorder_group
Cu1 Cu 0.96315(6) 0.29679(2) 1.05105(5) 0.01110(10) Uani 1 1 d . . .
La1 La 0.62315(2) 0.148386(10) 1.10107(2) 0.00837(6) Uani 1 1 d . . .
P1 P 0.79087(12) 0.19982(5) 0.80559(11) 0.01103(18) Uani 1 1 d . . .
C1 C 1.2192(5) 0.18952(19) 0.8225(4) 0.0138(7) Uani 1 1 d . . .
C2 C 1.1430(5) 0.12146(19) 0.7922(4) 0.0142(7) Uani 1 1 d . . .
H2A H 1.2207 0.0930 0.7608 0.017 Uiso 1 1 calc R . .
H2B H 1.1328 0.1035 0.8858 0.017 Uiso 1 1 calc R . .
C3 C 0.9440(5) 0.06777(18) 0.5637(4) 0.0130(7) Uani 1 1 d . . .
H3A H 0.8938 0.0302 0.5989 0.016 Uiso 1 1 calc R . .
H3B H 1.0549 0.0542 0.5557 0.016 Uiso 1 1 calc R . .
C4 C 0.8235(5) 0.09003(19) 0.4107(4) 0.0127(7) Uani 1 1 d . . .
C5 C 0.8294(5) 0.12177(18) 0.7363(4) 0.0120(7) Uani 1 1 d . . .
H5A H 0.8570 0.0904 0.8196 0.014 Uiso 1 1 d R . .
H5B H 0.7229 0.1074 0.6575 0.014 Uiso 1 1 d R . .
C6 C 0.4308(4) 0.00243(18) 1.0381(4) 0.0117(7) Uani 1 1 d . . .
N1 N 0.9713(4) 0.12213(15) 0.6727(3) 0.0108(6) Uani 1 1 d . . .
O1 O 1.1575(3) 0.23291(13) 0.7217(3) 0.0137(5) Uani 1 1 d . . .
O2 O 1.3416(3) 0.19929(14) 0.9411(3) 0.0149(6) Uani 1 1 d . . .
O3 O 0.8007(3) 0.15176(13) 0.3912(3) 0.0122(5) Uani 1 1 d . . .
O4 O 0.7552(3) 0.05110(13) 0.3092(3) 0.0159(6) Uani 1 1 d . . .
O5 O 0.6433(3) 0.19051(13) 0.8637(3) 0.0130(5) Uani 1 1 d . . .
O6 O 0.9565(3) 0.21906(13) 0.9351(3) 0.0129(5) Uani 1 1 d . . .
O7 O 0.7516(3) 0.24420(13) 0.6697(3) 0.0114(5) Uani 1 1 d . . .
O8 O 0.9516(3) 0.13147(15) 1.1489(3) 0.0206(6) Uani 1 1 d . . .
H8A H 1.0106 0.1394 1.2400 0.025 Uiso 1 1 d R . .
H8B H 1.0043 0.1475 1.0942 0.025 Uiso 1 1 d R . .
O9 O 0.4564(3) 0.19119(14) 1.2643(3) 0.0156(6) Uani 1 1 d . . .
H9A H 0.4845 0.2260 1.3147 0.019 Uiso 1 1 d R . .
H9B H 0.3478 0.1885 1.2337 0.019 Uiso 1 1 d R . .
O10 O 0.4087(3) 0.05738(13) 1.0877(3) 0.0133(5) Uani 1 1 d . . .
O11 O 0.6499(4) 0.04802(14) 0.9567(3) 0.0171(6) Uani 1 1 d . . .
O12 O 0.0000 0.5000 0.5000 0.064(3) Uani 0.70 2 d SP A 1
H12A H 0.0899 0.5169 0.4922 0.064 Uiso 0.35 1 d PR A 1
H12B H -0.0466 0.5280 0.5397 0.064 Uiso 0.35 1 d PR A 1
O12' O 0.0885(17) 0.4751(6) 0.6349(17) 0.063(4) Uani 0.40 1 d P B 2
H12C H 0.1963 0.4699 0.6610 0.063 Uiso 0.40 1 d PR B 2
H12D H 0.0523 0.4509 0.6902 0.063 Uiso 0.40 1 d PR B 2
O13 O 1.1955(4) 0.34616(17) 0.9491(4) 0.0275(7) Uani 1 1 d . . .
H13A H 1.1131 0.3698 0.9164 0.033 Uiso 1 1 d R . .
H13B H 1.2132 0.3231 0.8840 0.033 Uiso 1 1 d R . .
O14 O 0.3796(7) 0.0415(3) 0.4029(6) 0.0705(16) Uani 1 1 d . . .
H14A H 0.4045 0.0494 0.3246 0.085 Uiso 1 1 d R . .
H14B H 0.3724 0.0775 0.4438 0.085 Uiso 1 1 d R . .

loop_
_atom_site_aniso_label
_atom_site_aniso_U_11
_atom_site_aniso_U_22
_atom_site_aniso_U_33
_atom_site_aniso_U_23
_atom_site_aniso_U_13
_atom_site_aniso_U_12
Cu1 0.0142(2) 0.0088(2) 0.0076(2) -0.00104(16) 0.00022(16) 0.00016(16)
La1 0.00975(9) 0.00704(10) 0.00675(10) 0.00005(7) 0.00077(7) -0.00105(7)
P1 0.0134(4) 0.0094(4) 0.0095(4) -0.0003(3) 0.0029(3) 0.0010(3)
C1 0.0127(16) 0.0167(19) 0.0125(18) 0.0018(14) 0.0048(13) 0.0025(14)
C2 0.0128(16) 0.0127(18) 0.0122(18) 0.0006(14) -0.0021(13) 0.0035(14)
C3 0.0172(17) 0.0079(16) 0.0109(17) -0.0015(13) 0.0008(13) 0.0021(13)
C4 0.0128(16) 0.0124(18) 0.0118(18) -0.0006(14) 0.0027(13) 0.0003(13)
C5 0.0172(17) 0.0091(17) 0.0097(17) 0.0009(13) 0.0046(13) -0.0001(13)
C6 0.0122(16) 0.0118(17) 0.0085(16) 0.0003(13) 0.0000(12) -0.0008(13)
N1 0.0130(14) 0.0089(15) 0.0081(14) -0.0012(11) 0.0007(11) -0.0006(11)
O1 0.0130(12) 0.0137(13) 0.0116(13) 0.0015(10) 0.0006(10) -0.0021(10)
O2 0.0095(11) 0.0179(14) 0.0138(13) 0.0017(11) -0.0006(10) 0.0004(10)
O3 0.0159(12) 0.0098(12) 0.0081(12) 0.0006(10) 0.0004(9) -0.0003(10)
O4 0.0191(13) 0.0123(13) 0.0123(13) -0.0003(10) 0.0002(10) -0.0016(11)
O5 0.0130(12) 0.0131(13) 0.0121(13) 0.0001(10) 0.0032(10) -0.0003(10)
O6 0.0173(12) 0.0100(13) 0.0105(13) -0.0003(10) 0.0034(10) -0.0001(10)
O7 0.0139(12) 0.0114(13) 0.0086(12) 0.0020(10) 0.0033(9) 0.0024(10)
O8 0.0133(13) 0.0289(17) 0.0169(15) 0.0100(12) 0.0018(11) -0.0039(11)
O9 0.0140(12) 0.0168(14) 0.0162(14) -0.0057(11) 0.0053(10) -0.0009(10)
O10 0.0139(12) 0.0098(13) 0.0156(14) -0.0018(10) 0.0044(10) -0.0007(10)
O11 0.0223(14) 0.0130(14) 0.0201(15) -0.0044(11) 0.0128(11) -0.0081(11)
O12 0.038(5) 0.068(7) 0.103(9) -0.057(7) 0.044(6) -0.034(5)
O12' 0.069(9) 0.038(7) 0.105(11) -0.030(7) 0.059(8) -0.029(6)
O13 0.0235(15) 0.0369(19) 0.0228(17) -0.0066(14) 0.0085(13) 0.0056(14)
O14 0.105(4) 0.057(3) 0.077(4) 0.027(3) 0.067(3) 0.032(3)

loop_
_atom_type_symbol
_atom_type_description
_atom_type_scat_dispersion_real
_atom_type_scat_dispersion_imag
_atom_type_scat_source
C C 0.0033 0.0016 'International Tables Vol C Tables 4.2.6.8 and 6.1.1.4'
H H 0.0000 0.0000 'International Tables Vol C Tables 4.2.6.8 and 6.1.1.4'
N N 0.0061 0.0033 'International Tables Vol C Tables 4.2.6.8 and 6.1.1.4'
O O 0.0106 0.0060 'International Tables Vol C Tables 4.2.6.8 and 6.1.1.4'
P P 0.1023 0.0942 'International Tables Vol C Tables 4.2.6.8 and 6.1.1.4'
Cu Cu 0.3201 1.2651 'International Tables Vol C Tables 4.2.6.8 and 6.1.1.4'
La La -0.2871 2.4523 'International Tables Vol C Tables 4.2.6.8 and 6.1.1.4'

loop_
_geom_angle_atom_site_label_1
_geom_angle_atom_site_label_2
_geom_angle_atom_site_label_3
_geom_angle
_geom_angle_site_symmetry_1
_geom_angle_site_symmetry_3
_geom_angle_publ_flag
O6 Cu1 O1 93.70(11) . 4_566 ?
O6 Cu1 O3 97.60(11) . 4_566 ?
O1 Cu1 O3 164.94(11) 4_566 4_566 ?
O6 Cu1 N1 179.71(13) . 4_566 ?
O1 Cu1 N1 86.03(12) 4_566 4_566 ?
O3 Cu1 N1 82.65(11) 4_566 4_566 ?
O6 Cu1 O13 89.79(11) . . ?
O1 Cu1 O13 85.53(11) 4_566 . ?
O3 Cu1 O13 84.59(11) 4_566 . ?
N1 Cu1 O13 90.08(12) 4_566 . ?
O7 La1 O5 76.38(9) 4_566 . ?
O7 La1 O11 140.65(9) 4_566 . ?
O5 La1 O11 75.63(9) . . ?
O7 La1 O2 90.76(9) 4_566 1_455 ?
O5 La1 O2 69.20(9) . 1_455 ?
O11 La1 O2 104.39(9) . 1_455 ?
O7 La1 O9 78.66(9) 4_566 . ?
O5 La1 O9 130.27(9) . . ?
O11 La1 O9 140.65(9) . . ?
O2 La1 O9 68.87(9) 1_455 . ?
O7 La1 O10 155.39(9) 4_566 . ?
O5 La1 O10 118.33(9) . . ?
O11 La1 O10 63.91(9) . . ?
O2 La1 O10 77.90(9) 1_455 . ?
O9 La1 O10 76.89(9) . . ?
O7 La1 O8 75.06(9) 4_566 . ?
O5 La1 O8 79.42(9) . . ?
O11 La1 O8 73.06(9) . . ?
O2 La1 O8 147.91(9) 1_455 . ?
O9 La1 O8 133.18(9) . . ?
O10 La1 O8 125.00(9) . . ?
O7 La1 O3 70.21(8) 4_566 1_556 ?
O5 La1 O3 138.71(8) . 1_556 ?
O11 La1 O3 117.55(9) . 1_556 ?
O2 La1 O3 133.19(9) 1_455 1_556 ?
O9 La1 O3 65.67(8) . 1_556 ?
O10 La1 O3 101.77(8) . 1_556 ?
O8 La1 O3 69.20(9) . 1_556 ?
O7 La1 O4 115.90(8) 4_566 1_556 ?
O5 La1 O4 140.48(9) . 1_556 ?
O11 La1 O4 72.77(9) . 1_556 ?
O2 La1 O4 141.87(9) 1_455 1_556 ?
O9 La1 O4 89.19(9) . 1_556 ?
O10 La1 O4 66.64(8) . 1_556 ?
O8 La1 O4 69.16(9) . 1_556 ?
O3 La1 O4 48.10(8) 1_556 1_556 ?
O7 La1 C4 93.21(9) 4_566 1_556 ?
O5 La1 C4 145.30(9) . 1_556 ?
O11 La1 C4 94.31(10) . 1_556 ?
O2 La1 C4 144.94(10) 1_455 1_556 ?
O9 La1 C4 77.81(9) . 1_556 ?
O10 La1 C4 84.37(9) . 1_556 ?
O8 La1 C4 65.89(9) . 1_556 ?
O3 La1 C4 24.59(9) 1_556 1_556 ?
O4 La1 C4 23.56(9) 1_556 1_556 ?
O5 P1 O7 114.54(15) . . ?
O5 P1 O6 110.77(16) . . ?
O7 P1 O6 113.06(15) . . ?
O5 P1 C5 106.43(17) . . ?
O7 P1 C5 104.11(16) . . ?
O6 P1 C5 107.21(16) . . ?
O2 C1 O1 123.6(4) . . ?
O2 C1 C2 118.5(3) . . ?
O1 C1 C2 117.8(3) . . ?
N1 C2 C1 111.3(3) . . ?
N1 C2 H2A 109.4 . . ?
C1 C2 H2A 109.4 . . ?
N1 C2 H2B 109.4 . . ?
C1 C2 H2B 109.4 . . ?
H2A C2 H2B 108.0 . . ?
N1 C3 C4 109.1(3) . . ?
N1 C3 H3A 109.9 . . ?
C4 C3 H3A 109.9 . . ?
N1 C3 H3B 109.9 . . ?
C4 C3 H3B 109.9 . . ?
H3A C3 H3B 108.3 . . ?
O4 C4 O3 121.7(3) . . ?
O4 C4 C3 121.6(3) . . ?
O3 C4 C3 116.7(3) . . ?
O4 C4 La1 63.7(2) . 1_554 ?
O3 C4 La1 58.22(18) . 1_554 ?
C3 C4 La1 171.6(3) . 1_554 ?
N1 C5 P1 113.7(3) . . ?
N1 C5 H5A 108.9 . . ?
P1 C5 H5A 108.5 . . ?
N1 C5 H5B 108.8 . . ?
P1 C5 H5B 108.5 . . ?
H5A C5 H5B 108.2 . . ?
O11 C6 O10 125.9(4) 3_657 . ?
O11 C6 C6 117.1(4) 3_657 3_657 ?
O10 C6 C6 117.0(4) . 3_657 ?
C3 N1 C2 113.6(3) . . ?
C3 N1 C5 108.7(3) . . ?
C2 N1 C5 112.1(3) . . ?
C3 N1 Cu1 105.2(2) . 4_565 ?
C2 N1 Cu1 106.2(2) . 4_565 ?
C5 N1 Cu1 110.8(2) . 4_565 ?
C1 O1 Cu1 113.9(2) . 4_565 ?
C1 O2 La1 140.5(3) . 1_655 ?
C4 O3 Cu1 113.3(2) . 4_565 ?
C4 O3 La1 97.2(2) . 1_554 ?
Cu1 O3 La1 144.20(13) 4_565 1_554 ?
C4 O4 La1 92.7(2) . 1_554 ?
P1 O5 La1 133.49(15) . . ?
P1 O6 Cu1 120.48(16) . . ?
P1 O7 La1 135.90(15) . 4_565 ?
La1 O8 H8A 110.8 . . ?
La1 O8 H8B 124.1 . . ?
H8A O8 H8B 107.7 . . ?
La1 O9 H9A 122.0 . . ?
La1 O9 H9B 120.1 . . ?
H9A O9 H9B 107.7 . . ?
C6 O10 La1 119.3(2) . . ?
C6 O11 La1 121.0(2) 3_657 . ?
H12A O12 H12B 107.7 . . ?
H12C O12' H12D 107.7 . . ?
Cu1 O13 H13A 75.2 . . ?
Cu1 O13 H13B 112.7 . . ?
H13A O13 H13B 113.6 . . ?
H14A O14 H14B 107.7 . . ?

loop_
_geom_bond_atom_site_label_1
_geom_bond_atom_site_label_2
_geom_bond_distance
_geom_bond_site_symmetry_2
_geom_bond_publ_flag
Cu1 O6 1.934(3) . ?
Cu1 O1 1.953(3) 4_566 ?
Cu1 O3 1.962(3) 4_566 ?
Cu1 N1 2.019(3) 4_566 ?
Cu1 O13 2.637(3) . ?
La1 O7 2.450(3) 4_566 ?
La1 O5 2.466(3) . ?
La1 O11 2.532(3) . ?
La1 O2 2.540(3) 1_455 ?
La1 O9 2.557(3) . ?
La1 O10 2.562(3) . ?
La1 O8 2.632(3) . ?
La1 O3 2.639(3) 1_556 ?
La1 O4 2.765(3) 1_556 ?
La1 C4 3.080(4) 1_556 ?
P1 O5 1.517(3) . ?
P1 O7 1.521(3) . ?
P1 O6 1.551(3) . ?
P1 C5 1.808(4) . ?
C1 O2 1.248(4) . ?
C1 O1 1.282(5) . ?
C1 C2 1.527(5) . ?
C2 N1 1.488(4) . ?
C2 H2A 0.9900 . ?
C2 H2B 0.9900 . ?
C3 N1 1.488(5) . ?
C3 C4 1.525(5) . ?
C3 H3A 0.9900 . ?
C3 H3B 0.9900 . ?
C4 O4 1.233(5) . ?
C4 O3 1.292(5) . ?
C4 La1 3.080(4) 1_554 ?
C5 N1 1.494(5) . ?
C5 H5A 0.9848 . ?
C5 H5B 0.9886 . ?
C6 O11 1.248(5) 3_657 ?
C6 O10 1.264(5) . ?
C6 C6 1.554(7) 3_657 ?
N1 Cu1 2.019(3) 4_565 ?
O1 Cu1 1.953(3) 4_565 ?
O2 La1 2.540(3) 1_655 ?
O3 Cu1 1.962(3) 4_565 ?
O3 La1 2.639(3) 1_554 ?
O4 La1 2.765(3) 1_554 ?
O7 La1 2.450(3) 4_565 ?
O8 H8A 0.8501 . ?
O8 H8B 0.8500 . ?
O9 H9A 0.8501 . ?
O9 H9B 0.8499 . ?
O11 C6 1.248(5) 3_657 ?
O12 H12A 0.8500 . ?
O12 H12B 0.8500 . ?
O12' H12C 0.8500 . ?
O12' H12D 0.8500 . ?
O13 H13A 0.8106 . ?
O13 H13B 0.8299 . ?
O14 H14A 0.8500 . ?
O14 H14B 0.8500 . ?
